data_7032099
loop_
_publ_author_name
'Chutia, R.'
'Das, G.'

_publ_section_title
;
 Hydrogen and halogen bonding in a concerted act of anion recognition:
 F(-) induced atmospheric CO2 uptake by an iodophenyl functionalized
 simple urea receptor.
;
_journal_issue 41
_journal_name_full 'Dalton transactions (Cambridge, England : 2003)'
_journal_page_first 15628
_journal_page_last 15637
_journal_paper_doi 10.1039/c4dt00940a
_journal_volume 43
_journal_year 2014
_chemical_formula_moiety 'C16 H36 N, C13 H10 I2 N2 O, C2 H3 O2'
_chemical_formula_sum 'C31 H49 I2 N3 O3'
_chemical_formula_weight 765.55
_chemical_name_systematic
; 
 ? 
;
_space_group_IT_number 14
_symmetry_cell_setting monoclinic
_symmetry_space_group_name_Hall '-P 2ybc'
_symmetry_space_group_name_H-M 'P 1 21/c 1'
_atom_sites_solution_hydrogens geom
_atom_sites_solution_primary direct
_atom_sites_solution_secondary difmap
_audit_creation_method SHELXL-97
_cell_angle_alpha 90.00
_cell_angle_beta 97.815(2)
_cell_angle_gamma 90.00
_cell_formula_units_Z 4
_cell_length_a 8.8809(3)
_cell_length_b 21.0697(6)
_cell_length_c 18.9452(6)
_cell_measurement_reflns_used 9904
_cell_measurement_temperature 298(2)
_cell_measurement_theta_max 23.12
_cell_measurement_theta_min 2.41
_cell_volume 3512.06(19)
_computing_cell_refinement 'Bruker SMART'
_computing_data_collection 'Bruker SMART'
_computing_data_reduction 'Bruker SAINT'
_computing_molecular_graphics 'Bruker SHELXTL'
_computing_publication_material 'Bruker SHELXTL'
_computing_structure_refinement 'SHELXL-97 (Sheldrick, 1997)'
_computing_structure_solution 'SHELXS-97 (Sheldrick, 1990)'
_diffrn_ambient_temperature 298(2)
_diffrn_measured_fraction_theta_full 0.983
_diffrn_measured_fraction_theta_max 0.983
_diffrn_measurement_device_type 'CCD area detector'
_diffrn_measurement_method 'phi and omega scans'
_diffrn_radiation_monochromator graphite
_diffrn_radiation_source 'fine-focus sealed tube'
_diffrn_radiation_type MoK\a
_diffrn_radiation_wavelength 0.71073
_diffrn_reflns_av_R_equivalents 0.0360
_diffrn_reflns_av_sigmaI/netI 0.0357
_diffrn_reflns_limit_h_max 11
_diffrn_reflns_limit_h_min -10
_diffrn_reflns_limit_k_max 24
_diffrn_reflns_limit_k_min -28
_diffrn_reflns_limit_l_max 25
_diffrn_reflns_limit_l_min -25
_diffrn_reflns_number 43647
_diffrn_reflns_theta_full 28.35
_diffrn_reflns_theta_max 28.35
_diffrn_reflns_theta_min 1.45
_exptl_absorpt_coefficient_mu 1.823
_exptl_absorpt_correction_T_max 0.703
_exptl_absorpt_correction_T_min 0.481
_exptl_absorpt_correction_type multi-scan
_exptl_absorpt_process_details SADABS
_exptl_crystal_colour colorless
_exptl_crystal_density_diffrn 1.448
_exptl_crystal_density_method 'not measured'
_exptl_crystal_description block
_exptl_crystal_F_000 1544.0
_exptl_crystal_size_max 0.38
_exptl_crystal_size_mid 0.25
_exptl_crystal_size_min 0.19
_refine_diff_density_max 0.937
_refine_diff_density_min -0.826
_refine_diff_density_rms 0.088
_refine_ls_extinction_method none
_refine_ls_goodness_of_fit_ref 1.082
_refine_ls_hydrogen_treatment constr
_refine_ls_matrix_type full
_refine_ls_number_parameters 358
_refine_ls_number_reflns 8377
_refine_ls_number_restraints 397
_refine_ls_restrained_S_all 1.092
_refine_ls_R_factor_all 0.1155
_refine_ls_R_factor_gt 0.0612
_refine_ls_shift/su_max 0.001
_refine_ls_shift/su_mean 0.000
_refine_ls_structure_factor_coef Fsqd
_refine_ls_weighting_details 'calc w=1/[\s^2^(Fo^2^)+(0.1000P)^2^+2.5737P] where P=(Fo^2^+2Fc^2^)/3'
_refine_ls_weighting_scheme calc
_refine_ls_wR_factor_gt 0.1786
_refine_ls_wR_factor_ref 0.2080
_reflns_number_gt 4605
_reflns_number_total 8711
_reflns_threshold_expression >2sigma(I)
_cod_data_source_file c4dt00940a2.cif
_cod_data_source_block I-U_AcO
_cod_depositor_comments
;
The following automatic conversions were performed:

'_symmetry_cell_setting' value 'Monoclinic' changed to 'monoclinic'
according to
/usr/data/users/saulius/crontab/automatic-downloads/rss-feeds/RSC/lib/dictionaries/cif_core.dic
dictionary named 'cif_core.dic' version 2.4.2 from 2011-04-26.

Automatic conversion script
Id: cif_fix_values 2281 2013-09-26 08:29:07Z andrius 

 Adding full bibliography for 7032097--7032101.cif.
;
_cod_original_sg_symbol_H-M 'P 21/c'
_cod_database_code 7032099

loop_
_symmetry_equiv_pos_as_xyz
'x, y, z'
'-x, y+1/2, -z+1/2'
'-x, -y, -z'
'x, -y-1/2, z-1/2'

loop_
_atom_site_label
_atom_site_type_symbol
_atom_site_fract_x
_atom_site_fract_y
_atom_site_fract_z
_atom_site_U_iso_or_equiv
_atom_site_adp_type
_atom_site_occupancy
_atom_site_symmetry_multiplicity
_atom_site_calc_flag
_atom_site_refinement_flags
_atom_site_disorder_assembly
_atom_site_disorder_group
C17 C 0.24054(4) 0.881456(15) 0.155681(19) 0.141(2) Uani 0.69 1 d PDU A 1
H17A H 0.1955 0.8462 0.1782 0.169 Uiso 0.69 1 calc PR A 1
H17B H 0.1587 0.9081 0.1332 0.169 Uiso 0.69 1 calc PR A 1
C18 C 0.32959(4) 0.856462(15) 0.099810(19) 0.147(3) Uani 0.69 1 d PRDU A 1
H18A H 0.2629 0.8420 0.0581 0.177 Uiso 0.69 1 d PR A 1
H18B H 0.3983 0.8884 0.0856 0.177 Uiso 0.69 1 d PR A 1
C19 C 0.41523(4) 0.802207(15) 0.137619(19) 0.161(4) Uani 0.69 1 d PRDU A 1
H19A H 0.5090 0.8175 0.1632 0.242 Uiso 0.69 1 calc PR A 1
H19B H 0.4366 0.7710 0.1034 0.242 Uiso 0.69 1 calc PR A 1
H19C H 0.3550 0.7834 0.1705 0.242 Uiso 0.69 1 calc PR A 1
C21 C 0.31813(4) 1.047662(15) 0.351678(19) 0.133(2) Uani 0.63 1 d PRDU A 1
H21A H 0.2615 1.0310 0.3879 0.159 Uiso 0.63 1 calc PR A 1
H21B H 0.2530 1.0763 0.3213 0.159 Uiso 0.63 1 calc PR A 1
C22 C 0.45851(4) 1.081419(15) 0.385383(19) 0.136(2) Uani 0.63 1 d PRDU A 1
H22A H 0.5281 1.0508 0.4103 0.163 Uiso 0.63 1 calc PR A 1
H22B H 0.5086 1.1009 0.3485 0.163 Uiso 0.63 1 calc PR A 1
C23 C 0.42235(4) 1.131484(15) 0.436805(19) 0.149(4) Uani 0.63 1 d PRDU A 1
H23A H 0.3623 1.1642 0.4114 0.224 Uiso 0.63 1 calc PR A 1
H23B H 0.5151 1.1494 0.4604 0.224 Uiso 0.63 1 calc PR A 1
H23C H 0.3664 1.1128 0.4715 0.224 Uiso 0.63 1 calc PR A 1
C25 C 0.17232(4) 1.055283(15) 0.180934(19) 0.137(3) Uani 0.69 1 d PRDU A 1
H25A H 0.2449 1.0480 0.1479 0.165 Uiso 0.69 1 calc PR A 1
H25B H 0.2228 1.0814 0.2192 0.165 Uiso 0.69 1 calc PR A 1
C26 C 0.04413(4) 1.093632(15) 0.142622(19) 0.141(2) Uani 0.69 1 d PRDU A 1
H26A H -0.0435 1.0917 0.1681 0.169 Uiso 0.69 1 calc PR A 1
H26B H 0.0745 1.1377 0.1396 0.169 Uiso 0.69 1 calc PR A 1
C27 C 0.00521(4) 1.066235(15) 0.069337(19) 0.162(4) Uani 0.69 1 d PRDU A 1
H27A H 0.0792 1.0797 0.0399 0.243 Uiso 0.69 1 calc PR A 1
H27B H -0.0937 1.0807 0.0489 0.243 Uiso 0.69 1 calc PR A 1
H27C H 0.0052 1.0207 0.0722 0.243 Uiso 0.69 1 calc PR A 1
C29 C 0.26167(4) 0.859867(15) 0.348264(19) 0.147(3) Uani 0.60 1 d PRDU A 1
H29A H 0.3570 0.8726 0.3759 0.177 Uiso 0.60 1 calc PR A 1
H29B H 0.2825 0.8281 0.3138 0.177 Uiso 0.60 1 calc PR A 1
C30 C 0.15483(4) 0.834138(15) 0.396129(19) 0.150(2) Uani 0.60 1 d PRDU A 1
H30A H 0.1516 0.8631 0.4357 0.180 Uiso 0.60 1 calc PR A 1
H30B H 0.0534 0.8318 0.3698 0.180 Uiso 0.60 1 calc PR A 1
C31 C 0.20069(4) 0.769552(15) 0.424655(19) 0.160(4) Uani 0.60 1 d PRDU A 1
H31A H 0.2691 0.7506 0.3957 0.241 Uiso 0.60 1 calc PR A 1
H31B H 0.1120 0.7434 0.4238 0.241 Uiso 0.60 1 calc PR A 1
H31C H 0.2503 0.7734 0.4727 0.241 Uiso 0.60 1 calc PR A 1
C17A C 0.27746(4) 0.853378(15) 0.193287(19) 0.141(2) Uani 0.31 1 d PRDU A 2
H17C H 0.2511 0.8344 0.2366 0.169 Uiso 0.31 1 calc PR A 2
H17D H 0.1836 0.8583 0.1610 0.169 Uiso 0.31 1 calc PR A 2
C18A C 0.37408(4) 0.806432(15) 0.160259(19) 0.147(3) Uani 0.31 1 d PRDU A 2
H18C H 0.4776 0.8089 0.1842 0.177 Uiso 0.31 1 calc PR A 2
H18D H 0.3367 0.7639 0.1670 0.177 Uiso 0.31 1 calc PR A 2
C19A C 0.37343(4) 0.818367(15) 0.082159(19) 0.153(4) Uani 0.31 1 d PRDU A 2
H19D H 0.2706 0.8231 0.0596 0.229 Uiso 0.31 1 calc PR A 2
H19E H 0.4199 0.7832 0.0612 0.229 Uiso 0.31 1 calc PR A 2
H19F H 0.4294 0.8564 0.0757 0.229 Uiso 0.31 1 calc PR A 2
C21A C 0.31343(4) 1.029680(15) 0.378912(19) 0.133(2) Uani 0.37 1 d PRDU A 2
H21C H 0.2302 1.0587 0.3643 0.159 Uiso 0.37 1 calc PR A 2
H21D H 0.2769 0.9968 0.4082 0.159 Uiso 0.37 1 calc PR A 2
C22B C 0.44219(4) 1.064878(15) 0.421222(19) 0.136(3) Uani 0.37 1 d PRU A 2
H22C H 0.4252 1.0702 0.4704 0.163 Uiso 0.37 1 calc PR A 2
H22D H 0.5382 1.0432 0.4200 0.163 Uiso 0.37 1 calc PR A 2
C23A C 0.43829(4) 1.127371(15) 0.383083(19) 0.138(4) Uani 0.37 1 d PRU A 2
H23D H 0.4168 1.1204 0.3326 0.207 Uiso 0.37 1 calc PR A 2
H23E H 0.5350 1.1480 0.3939 0.207 Uiso 0.37 1 calc PR A 2
H23F H 0.3605 1.1537 0.3983 0.207 Uiso 0.37 1 calc PR A 2
C25A C 0.20586(4) 1.021194(15) 0.145675(19) 0.137(3) Uani 0.31 1 d PRDU A 2
H25C H 0.2806 1.0543 0.1584 0.164 Uiso 0.31 1 calc PR A 2
H25D H 0.2492 0.9881 0.1190 0.164 Uiso 0.31 1 calc PR A 2
C26A C 0.06025(4) 1.046812(15) 0.106647(19) 0.141(2) Uani 0.31 1 d PRU A 2
H26C H 0.0409 1.0234 0.0622 0.169 Uiso 0.31 1 calc PR A 2
H26D H -0.0194 1.0350 0.1344 0.169 Uiso 0.31 1 calc PR A 2
C27A C 0.03616(4) 1.115597(15) 0.088017(19) 0.150(4) Uani 0.31 1 d PRU A 2
H27D H -0.0319 1.1340 0.1176 0.224 Uiso 0.31 1 calc PR A 2
H27E H -0.0068 1.1194 0.0389 0.224 Uiso 0.31 1 calc PR A 2
H27F H 0.1318 1.1375 0.0957 0.224 Uiso 0.31 1 calc PR A 2
C29A C 0.30220(4) 0.882213(15) 0.372050(19) 0.147(3) Uani 0.40 1 d PRDU A 2
H29C H 0.3562 0.8484 0.3515 0.176 Uiso 0.40 1 calc PR A 2
H29D H 0.3760 0.9137 0.3915 0.176 Uiso 0.40 1 calc PR A 2
C30A C 0.22286(4) 0.855927(15) 0.430694(19) 0.150(2) Uani 0.40 1 d PRU A 2
H30C H 0.2961 0.8383 0.4682 0.180 Uiso 0.40 1 calc PR A 2
H30D H 0.1661 0.8891 0.4509 0.180 Uiso 0.40 1 calc PR A 2
C31A C 0.11739(4) 0.805114(15) 0.397960(19) 0.150(4) Uani 0.40 1 d PRU A 2
H31D H 0.0313 0.8244 0.3699 0.224 Uiso 0.40 1 calc PR A 2
H31E H 0.0836 0.7799 0.4350 0.224 Uiso 0.40 1 calc PR A 2
H31F H 0.1699 0.7786 0.3681 0.224 Uiso 0.40 1 calc PR A 2
I2 I 0.34653(4) 1.263159(15) 0.098706(19) 0.0929(2) Uani 1 1 d R . .
I1 I 1.05570(4) 0.641817(15) 0.129138(19) 0.0891(2) Uani 1 1 d R . .
C7 C 0.70897(4) 0.953806(15) 0.141802(19) 0.0599(13) Uani 1 1 d R . .
C1 C 0.94928(4) 0.729287(15) 0.142813(19) 0.0707(16) Uani 1 1 d R . .
C11 C 0.46298(4) 1.177001(15) 0.120631(19) 0.0663(14) Uani 1 1 d R . .
C6 C 0.92009(4) 0.772895(15) 0.088683(19) 0.0718(16) Uani 1 1 d R . .
H6 H 0.9441 0.7633 0.0436 0.086 Uiso 1 1 calc R . .
C5 C 0.8548(7) 0.8312(3) 0.1009(3) 0.0698(16) Uani 1 1 d . . .
H5 H 0.8357 0.8603 0.0639 0.084 Uiso 1 1 calc R . .
C13 C 0.5377(6) 1.0727(3) 0.0879(3) 0.0669(15) Uani 1 1 d . . .
H13 H 0.5365 1.0410 0.0536 0.080 Uiso 1 1 calc R . .
C8 C 0.6148(6) 1.0632(3) 0.1560(3) 0.0599(13) Uani 1 1 d . . .
C9 C 0.6151(7) 1.1124(3) 0.2058(3) 0.0697(15) Uani 1 1 d . . .
H9 H 0.6673 1.1069 0.2514 0.084 Uiso 1 1 calc R . .
C4 C 0.8182(6) 0.8464(3) 0.1675(3) 0.0575(13) Uani 1 1 d . . .
C3 C 0.8473(7) 0.8012(3) 0.2212(3) 0.0742(16) Uani 1 1 d . . .
H3 H 0.8225 0.8102 0.2663 0.089 Uiso 1 1 calc R . .
C10 C 0.5406(8) 1.1681(3) 0.1891(3) 0.0771(17) Uani 1 1 d . . .
H10 H 0.5414 1.2000 0.2231 0.093 Uiso 1 1 calc R . .
C2 C 0.9116(8) 0.7436(3) 0.2093(4) 0.0817(18) Uani 1 1 d . . .
H2 H 0.9299 0.7142 0.2461 0.098 Uiso 1 1 calc R . .
C12 C 0.4619(7) 1.1302(3) 0.0712(3) 0.0674(15) Uani 1 1 d . . .
H12 H 0.4101 1.1364 0.0256 0.081 Uiso 1 1 calc R . .
N2 N 0.6866(5) 1.0066(2) 0.1798(2) 0.0622(11) Uani 1 1 d . . .
H2A H 0.7211 1.0051 0.2245 0.075 Uiso 1 1 calc R . .
N1 N 0.7623(5) 0.9046(2) 0.1858(2) 0.0648(12) Uani 1 1 d . . .
H1 H 0.7608 0.9108 0.2306 0.078 Uiso 1 1 calc R . .
O1 O 0.6875(5) 0.9502(2) 0.0773(2) 0.0773(12) Uani 1 1 d . . .
N3 N 0.2556(5) 0.9577(3) 0.2611(3) 0.0821(15) Uani 1 1 d D A .
C14 C 0.7858(6) 0.9604(3) 0.3599(3) 0.0631(14) Uani 1 1 d . . .
O2 O 0.8068(6) 1.0079(2) 0.3262(2) 0.0941(15) Uani 1 1 d . . .
O3 O 0.7321(7) 0.9110(2) 0.3327(2) 0.1031(17) Uani 1 1 d . . .
C15 C 0.8245(11) 0.9616(4) 0.4396(4) 0.116(3) Uani 1 1 d . . .
H15A H 0.8055 1.0032 0.4571 0.174 Uiso 1 1 calc R . .
H15B H 0.9299 0.9511 0.4525 0.174 Uiso 1 1 calc R . .
H15C H 0.7629 0.9311 0.4603 0.174 Uiso 1 1 calc R . .
C16 C 0.3392(9) 0.9195(4) 0.2120(4) 0.125(3) Uani 1 1 d D . .
H16A H 0.4071 0.8905 0.2406 0.150 Uiso 1 1 calc R A 1
H16B H 0.4016 0.9482 0.1883 0.150 Uiso 1 1 calc R A 1
C20 C 0.3679(7) 0.9995(4) 0.3126(3) 0.113(3) Uani 1 1 d D . .
H20A H 0.4254 0.9708 0.3461 0.136 Uiso 1 1 calc R A 1
H20B H 0.4396 1.0180 0.2841 0.136 Uiso 1 1 calc R A 1
C24 C 0.1405(7) 0.9948(4) 0.2111(3) 0.129(3) Uani 1 1 d D . .
H24A H 0.1070 0.9669 0.1713 0.155 Uiso 1 1 calc R A 1
H24B H 0.0533 1.0013 0.2361 0.155 Uiso 1 1 calc R A 1
C28 C 0.1873(6) 0.9128(4) 0.3135(3) 0.111(3) Uani 1 1 d D . .
H28A H 0.1585 0.9398 0.3509 0.133 Uiso 1 1 calc R A 1
H28B H 0.0933 0.8967 0.2876 0.133 Uiso 1 1 calc R A 1

loop_
_atom_site_aniso_label
_atom_site_aniso_U_11
_atom_site_aniso_U_22
_atom_site_aniso_U_33
_atom_site_aniso_U_23
_atom_site_aniso_U_13
_atom_site_aniso_U_12
C17 0.136(3) 0.149(4) 0.140(4) -0.018(3) 0.030(3) -0.014(3)
C18 0.143(4) 0.155(4) 0.147(4) -0.015(4) 0.031(4) -0.007(4)
C19 0.152(6) 0.173(6) 0.161(6) -0.016(5) 0.029(5) 0.003(5)
C21 0.139(3) 0.134(3) 0.130(3) -0.021(3) 0.033(3) 0.000(3)
C22 0.142(4) 0.136(4) 0.133(4) -0.018(4) 0.033(4) -0.002(4)
C23 0.151(6) 0.149(6) 0.150(6) -0.018(5) 0.030(5) -0.006(5)
C25 0.135(4) 0.142(4) 0.135(4) 0.020(4) 0.017(4) 0.001(4)
C26 0.141(3) 0.144(3) 0.137(3) 0.018(3) 0.013(3) 0.002(3)
C27 0.162(6) 0.161(6) 0.158(6) 0.012(5) 0.008(5) 0.003(5)
C29 0.146(4) 0.146(4) 0.148(4) 0.022(4) 0.010(4) 0.006(4)
C30 0.148(3) 0.149(4) 0.151(3) 0.020(3) 0.010(3) 0.003(3)
C31 0.158(6) 0.155(7) 0.167(6) 0.014(6) 0.022(6) -0.002(6)
C17A 0.136(3) 0.149(4) 0.140(4) -0.018(3) 0.030(3) -0.014(3)
C18A 0.141(4) 0.156(4) 0.148(4) -0.014(4) 0.030(4) -0.007(4)
C19A 0.148(6) 0.161(6) 0.153(6) -0.005(6) 0.030(6) 0.003(6)
C21A 0.139(3) 0.134(3) 0.130(3) -0.021(3) 0.033(3) 0.000(3)
C22B 0.141(4) 0.137(4) 0.133(4) -0.018(4) 0.032(4) -0.001(4)
C23A 0.142(6) 0.142(6) 0.135(6) -0.015(6) 0.034(5) -0.001(5)
C25A 0.136(5) 0.141(5) 0.134(5) 0.019(4) 0.017(4) -0.001(4)
C26A 0.141(3) 0.144(3) 0.137(3) 0.018(3) 0.013(3) 0.002(3)
C27A 0.150(6) 0.148(6) 0.148(6) 0.009(6) 0.009(5) -0.002(6)
C29A 0.144(5) 0.146(5) 0.148(5) 0.022(4) 0.008(4) 0.006(4)
C30A 0.148(3) 0.149(4) 0.151(3) 0.020(3) 0.010(3) 0.003(3)
C31A 0.145(6) 0.147(6) 0.154(6) 0.024(5) 0.012(5) -0.002(5)
I2 0.0924(4) 0.0732(3) 0.1136(4) 0.0130(2) 0.0158(3) 0.0192(2)
I1 0.0793(3) 0.0702(3) 0.1137(4) -0.0163(2) -0.0019(3) 0.0137(2)
C7 0.052(3) 0.060(3) 0.067(4) 0.002(3) 0.009(2) 0.001(2)
C1 0.060(3) 0.062(3) 0.086(4) -0.013(3) -0.004(3) 0.001(3)
C11 0.066(3) 0.063(3) 0.073(4) 0.006(3) 0.018(3) 0.001(3)
C6 0.064(3) 0.088(4) 0.063(4) -0.005(3) 0.004(3) 0.016(3)
C5 0.077(4) 0.075(4) 0.055(3) 0.004(3) 0.000(3) 0.024(3)
C13 0.073(4) 0.074(4) 0.053(3) -0.007(3) 0.008(3) 0.006(3)
C8 0.056(3) 0.063(3) 0.060(3) -0.002(3) 0.007(2) -0.003(2)
C9 0.080(4) 0.062(3) 0.061(3) -0.003(3) -0.010(3) -0.002(3)
C4 0.050(3) 0.062(3) 0.059(3) -0.002(3) 0.000(2) -0.003(2)
C3 0.096(4) 0.067(4) 0.062(4) -0.001(3) 0.017(3) -0.001(3)
C10 0.093(4) 0.062(4) 0.075(4) -0.010(3) 0.005(3) 0.001(3)
C2 0.110(5) 0.054(3) 0.079(4) 0.011(3) 0.004(4) 0.005(3)
C12 0.067(3) 0.078(4) 0.056(3) 0.004(3) 0.004(3) 0.008(3)
N2 0.072(3) 0.059(3) 0.053(3) -0.001(2) -0.001(2) 0.005(2)
N1 0.071(3) 0.066(3) 0.057(3) -0.005(2) 0.006(2) 0.006(2)
O1 0.102(3) 0.076(3) 0.052(2) -0.0059(19) 0.005(2) 0.017(2)
N3 0.054(3) 0.106(4) 0.089(4) -0.008(3) 0.024(3) -0.007(3)
C14 0.063(3) 0.068(4) 0.058(3) -0.007(3) 0.005(3) -0.003(3)
O2 0.143(4) 0.065(3) 0.067(3) 0.006(2) -0.013(3) -0.027(3)
O3 0.165(5) 0.072(3) 0.077(3) -0.006(2) 0.033(3) -0.030(3)
C15 0.168(8) 0.108(6) 0.064(5) -0.001(4) -0.010(5) -0.001(6)
C16 0.086(5) 0.163(9) 0.132(7) -0.048(6) 0.037(5) -0.040(5)
C20 0.066(4) 0.108(6) 0.160(8) -0.003(5) -0.009(5) -0.007(4)
C24 0.070(5) 0.165(9) 0.144(8) 0.036(7) -0.014(5) -0.019(5)
C28 0.098(5) 0.127(7) 0.116(6) 0.005(5) 0.046(5) -0.008(5)

loop_
_atom_type_symbol
_atom_type_description
_atom_type_scat_dispersion_real
_atom_type_scat_dispersion_imag
_atom_type_scat_source
C C 0.0033 0.0016 'International Tables Vol C Tables 4.2.6.8 and 6.1.1.4'
H H 0.0000 0.0000 'International Tables Vol C Tables 4.2.6.8 and 6.1.1.4'
N N 0.0061 0.0033 'International Tables Vol C Tables 4.2.6.8 and 6.1.1.4'
O O 0.0106 0.0060 'International Tables Vol C Tables 4.2.6.8 and 6.1.1.4'
I I -0.4742 1.8119 'International Tables Vol C Tables 4.2.6.8 and 6.1.1.4'

loop_
_geom_angle_atom_site_label_1
_geom_angle_atom_site_label_2
_geom_angle_atom_site_label_3
_geom_angle
C18 C17 C16 111.9(3)
C18 C17 H17A 109.2
C16 C17 H17A 109.2
C18 C17 H17B 109.2
C16 C17 H17B 109.2
H17A C17 H17B 107.9
C19 C18 C17 102.3
C19 C18 H18A 111.3
C17 C18 H18A 111.3
C19 C18 H18B 111.3
C17 C18 H18B 111.3
H18A C18 H18B 109.2
C20 C21 C22 105.8(3)
C20 C21 H21A 110.6
C22 C21 H21A 110.6
C20 C21 H21B 110.6
C22 C21 H21B 110.6
H21A C21 H21B 108.7
C23 C22 C21 111.8
C23 C22 H22A 109.3
C21 C22 H22A 109.3
C23 C22 H22B 109.3
C21 C22 H22B 109.3
H22A C22 H22B 107.9
C24 C25 C26 119.4(3)
C24 C25 H25A 107.5
C26 C25 H25A 107.5
C24 C25 H25B 107.5
C26 C25 H25B 107.5
H25A C25 H25B 107.0
C27 C26 C25 107.7
C27 C26 H26A 110.2
C25 C26 H26A 110.2
C27 C26 H26B 110.2
C25 C26 H26B 110.2
H26A C26 H26B 108.5
C28 C29 C30 105.9(3)
C28 C29 H29A 110.6
C30 C29 H29A 110.6
C28 C29 H29B 110.6
C30 C29 H29B 110.6
H29A C29 H29B 108.7
C31 C30 C29 112.5
C31 C30 H30A 109.1
C29 C30 H30A 109.1
C31 C30 H30B 109.1
C29 C30 H30B 109.1
H30A C30 H30B 107.8
C18A C17A C16 119.5(3)
C18A C17A H17C 107.4
C16 C17A H17C 107.4
C18A C17A H17D 107.4
C16 C17A H17D 107.4
H17C C17A H17D 107.0
C19A C18A C17A 112.0
C19A C18A H18C 109.2
C17A C18A H18C 109.2
C19A C18A H18D 109.2
C17A C18A H18D 109.2
H18C C18A H18D 107.9
C18A C19A H18A 110.9
C18A C19A H18B 98.1
H18A C19A H18B 72.5
C18A C19A H19D 109.5
C18A C19A H19E 109.5
H19D C19A H19E 109.5
C18A C19A H19F 109.5
H19D C19A H19F 109.5
H19E C19A H19F 109.5
C22B C21A C20 109.7(3)
C22B C21A H21C 109.7
C20 C21A H21C 109.7
C22B C21A H21D 109.7
C20 C21A H21D 109.7
H21C C21A H21D 108.2
C23A C22B C21A 102.2
C23A C22B H22C 111.3
C21A C22B H22C 111.3
C23A C22B H22D 111.3
C21A C22B H22D 111.3
H22C C22B H22D 109.2
C22B C23A H23D 109.5
C22B C23A H23E 109.5
H23D C23A H23E 109.5
C22B C23A H23F 109.5
H23D C23A H23F 109.5
H23E C23A H23F 109.5
C26A C25A C24 97.6(2)
C26A C25A H25C 112.2
C24 C25A H25C 112.2
C26A C25A H25D 112.2
C24 C25A H25D 112.2
H25C C25A H25D 109.8
C27A C26A C25A 123.3
C27A C26A H26C 106.5
C25A C26A H26C 106.5
C27A C26A H26D 106.5
C25A C26A H26D 106.5
H26C C26A H26D 106.5
C26A C27A H27D 109.5
C26A C27A H27E 109.5
H27D C27A H27E 109.5
C26A C27A H27F 109.5
H27D C27A H27F 109.5
H27E C27A H27F 109.5
C30A C29A C28 110.8(3)
C30A C29A H29C 109.5
C28 C29A H29C 109.5
C30A C29A H29D 109.5
C28 C29A H29D 109.5
H29C C29A H29D 108.1
C31A C30A C29A 106.7
C31A C30A H30C 110.4
C29A C30A H30C 110.4
C31A C30A H30D 110.4
C29A C30A H30D 110.4
H30C C30A H30D 108.6
C30A C31A H31D 109.5
C30A C31A H31E 109.5
H31D C31A H31E 109.5
C30A C31A H31F 109.5
H31D C31A H31F 109.5
H31E C31A H31F 109.5
O1 C7 N2 125.0(3)
O1 C7 N1 123.9(3)
N2 C7 N1 111.1(3)
C6 C1 C2 119.4(3)
C6 C1 I1 122.4
C2 C1 I1 118.2(3)
C12 C11 C10 119.9(4)
C12 C11 I2 122.2(2)
C10 C11 I2 117.8(3)
C1 C6 C5 120.4(2)
C1 C6 H6 119.8
C5 C6 H6 119.8
C4 C5 C6 120.7(5)
C4 C5 H5 119.6
C6 C5 H5 119.6
C8 C13 C12 119.7(5)
C8 C13 H13 120.2
C12 C13 H13 120.2
C13 C8 N2 124.5(5)
C13 C8 C9 118.4(5)
N2 C8 C9 117.0(5)
C10 C9 C8 121.5(5)
C10 C9 H9 119.2
C8 C9 H9 119.2
C5 C4 N1 124.7(5)
C5 C4 C3 117.8(5)
N1 C4 C3 117.4(5)
C2 C3 C4 121.6(6)
C2 C3 H3 119.2
C4 C3 H3 119.2
C9 C10 C11 119.6(5)
C9 C10 H10 120.2
C11 C10 H10 120.2
C3 C2 C1 120.1(5)
C3 C2 H2 120.0
C1 C2 H2 120.0
C11 C12 C13 120.9(5)
C11 C12 H12 119.6
C13 C12 H12 119.6
C7 N2 C8 128.5(4)
C7 N2 H2A 115.8
C8 N2 H2A 115.8
C7 N1 C4 128.4(4)
C7 N1 H1 115.8
C4 N1 H1 115.8
C16 N3 C24 103.8(6)
C16 N3 C28 109.8(6)
C24 N3 C28 115.2(3)
C16 N3 C20 111.1(4)
C24 N3 C20 114.6(6)
C28 N3 C20 102.5(5)
O2 C14 O3 123.7(6)
O2 C14 C15 119.0(6)
O3 C14 C15 117.3(6)
C14 C15 H15A 109.5
C14 C15 H15B 109.5
H15A C15 H15B 109.5
C14 C15 H15C 109.5
H15A C15 H15C 109.5
H15B C15 H15C 109.5
N3 C16 C17 115.7(5)
N3 C16 C17A 116.3(5)
C17 C16 C17A 36.44(13)
N3 C16 H16A 108.4
C17 C16 H16A 108.4
C17A C16 H16A 74.3
N3 C16 H16B 108.4
C17 C16 H16B 108.4
C17A C16 H16B 132.2
H16A C16 H16B 107.4
C21 C20 C21A 24.7
C21 C20 N3 122.0(5)
C21A C20 N3 119.6(4)
C21 C20 H20A 106.8
C21A C20 H20A 85.4
N3 C20 H20A 106.8
C21 C20 H20B 106.8
C21A C20 H20B 126.2
N3 C20 H20B 106.8
H20A C20 H20B 106.7
C25 C24 N3 123.6(5)
C25 C24 C25A 41.09(7)
N3 C24 C25A 113.1(4)
C25 C24 H24A 106.4
N3 C24 H24A 106.4
C25A C24 H24A 72.7
C25 C24 H24B 106.4
N3 C24 H24B 106.4
C25A C24 H24B 139.0
H24A C24 H24B 106.5
C29 C28 C29A 27.5
C29 C28 N3 125.5(5)
C29A C28 N3 115.9(4)
C29 C28 H28A 105.9
C29A C28 H28A 86.2
N3 C28 H28A 105.9
C29 C28 H28B 105.9
C29A C28 H28B 131.0
N3 C28 H28B 105.9
H28A C28 H28B 106.3

loop_
_geom_bond_atom_site_label_1
_geom_bond_atom_site_label_2
_geom_bond_distance
C17 C18 1.5003
C17 C16 1.515(6)
C17 H17A 0.9700
C17 H17B 0.9700
C18 C19 1.5001
C18 H18A 0.9700
C18 H18B 0.9700
C19 H19A 0.9600
C19 H19B 0.9600
C19 H19C 0.9600
C21 C20 1.364(4)
C21 C22 1.5005
C21 H21A 0.9700
C21 H21B 0.9700
C22 C23 1.5000
C22 H22A 0.9700
C22 H22B 0.9700
C23 H23A 0.9600
C23 H23B 0.9600
C23 H23C 0.9600
C25 C24 1.440(6)
C25 C26 1.5003
C25 H25A 0.9700
C25 H25B 0.9700
C26 C27 1.4999
C26 H26A 0.9700
C26 H26B 0.9700
C27 H27A 0.9600
C27 H27B 0.9600
C27 H27C 0.9600
C29 C28 1.413(4)
C29 C30 1.5001
C29 H29A 0.9700
C29 H29B 0.9700
C30 C31 1.5000
C30 H30A 0.9700
C30 H30B 0.9700
C31 H31A 0.9600
C31 H31B 0.9600
C31 H31C 0.9600
C17A C18A 1.5008
C17A C16 1.522(6)
C17A H17C 0.9700
C17A H17D 0.9700
C18A C19A 1.5001
C18A H18C 0.9700
C18A H18D 0.9700
C19A H18A 1.1390
C19A H18B 1.4917
C19A H19D 0.9600
C19A H19E 0.9600
C19A H19F 0.9600
C21A C22B 1.5003
C21A C20 1.5431(10)
C21A H21C 0.9700
C21A H21D 0.9700
C22B C23A 1.5001
C22B H22C 0.9700
C22B H22D 0.9700
C23A H23D 0.9600
C23A H23E 0.9600
C23A H23F 0.9600
C25A C26A 1.5001
C25A C24 1.5427(10)
C25A H25C 0.9700
C25A H25D 0.9700
C26A C27A 1.5001
C26A H26C 0.9700
C26A H26D 0.9700
C27A H27D 0.9600
C27A H27E 0.9600
C27A H27F 0.9600
C29A C30A 1.5001
C29A C28 1.5426(10)
C29A H29C 0.9700
C29A H29D 0.9700
C30A C31A 1.5001
C30A H30C 0.9700
C30A H30D 0.9700
C31A H31D 0.9600
C31A H31E 0.9600
C31A H31F 0.9600
I2 C11 2.1025
I1 C1 2.1032
C7 O1 1.213(4)
C7 N2 1.354(4)
C7 N1 1.374(5)
C1 C6 1.3751
C1 C2 1.379(7)
C11 C12 1.359(6)
C11 C10 1.396(6)
C6 C5 1.392(6)
C6 H6 0.9300
C5 C4 1.383(8)
C5 H5 0.9300
C13 C8 1.391(8)
C13 C12 1.401(8)
C13 H13 0.9300
C8 N2 1.399(7)
C8 C9 1.401(8)
C9 C10 1.364(8)
C9 H9 0.9300
C4 N1 1.385(7)
C4 C3 1.392(8)
C3 C2 1.373(9)
C3 H3 0.9300
C10 H10 0.9300
C2 H2 0.9300
C12 H12 0.9300
N2 H2A 0.8600
N1 H1 0.8600
N3 C16 1.500(9)
N3 C24 1.513(7)
N3 C28 1.552(8)
N3 C20 1.568(8)
C14 O2 1.216(7)
C14 O3 1.228(7)
C14 C15 1.504(9)
C15 H15A 0.9600
C15 H15B 0.9600
C15 H15C 0.9600
C16 H16A 0.9700
C16 H16B 0.9700
C20 H20A 0.9700
C20 H20B 0.9700
C24 H24A 0.9700
C24 H24B 0.9700
C28 H28A 0.9700
C28 H28B 0.9700
